data_4078030
loop_
_publ_author_name
'Kameo, Hajime'
'Hashimoto, Yasuhiro'
'Nakazawa, Hiroshi'

_publ_section_title
;
 Synthesis of Rhodaboratranes Bearing Phosphine-Tethered Boranes:
 Evaluation of the Metal--Boron Interaction
;
_journal_issue 8
_journal_name_full Organometallics
_journal_page_first 3155
_journal_paper_doi 10.1021/om3000423
_journal_volume 31
_journal_year 2012
_chemical_formula_sum 'C112 B K O20 P4 Rh'
_chemical_formula_weight 1941.82
_chemical_name_systematic
; 
 ? 
;
_space_group_IT_number 9
_symmetry_cell_setting monoclinic
_symmetry_space_group_name_Hall 'C -2yc'
_symmetry_space_group_name_H-M 'C 1 c 1'
_audit_creation_method SHELXL-97
_cell_angle_alpha 90.00
_cell_angle_beta 98.819(4)
_cell_angle_gamma 90.00
_cell_formula_units_Z 4
_cell_length_a 26.936(2)
_cell_length_b 14.5050(9)
_cell_length_c 26.8422(19)
_cell_measurement_reflns_used 10977
_cell_measurement_temperature 150(2)
_cell_measurement_theta_max 27.4835
_cell_measurement_theta_min 4.0430
_cell_volume 10363.4(12)
_computing_structure_refinement 'SHELXL-97 (Sheldrick, 1997)'
_computing_structure_solution 'SHELXS-97 (Sheldrick, 1990)'
_diffrn_ambient_temperature 150(2)
_diffrn_detector_area_resol_mean 7.32
_diffrn_measured_fraction_theta_full 0.984
_diffrn_measured_fraction_theta_max 0.984
_diffrn_measurement_device 'Mercury CCD (2x2 bin mode)'
_diffrn_measurement_device_details 'AFC7: Eulerian 3-circle'
_diffrn_measurement_device_type 'Rigaku/MSC Mercury CCD'
_diffrn_measurement_method '\w or \f'
_diffrn_radiation_detector CCD
_diffrn_radiation_monochromator 'Graphite Monochromator'
_diffrn_radiation_source 'Rotating Anode'
_diffrn_radiation_type MoK\a
_diffrn_radiation_wavelength 0.71070
_diffrn_reflns_av_R_equivalents 0.0535
_diffrn_reflns_av_sigmaI/netI 0.0518
_diffrn_reflns_limit_h_max 32
_diffrn_reflns_limit_h_min -30
_diffrn_reflns_limit_k_max 17
_diffrn_reflns_limit_k_min -13
_diffrn_reflns_limit_l_max 31
_diffrn_reflns_limit_l_min -22
_diffrn_reflns_number 32160
_diffrn_reflns_theta_full 25.00
_diffrn_reflns_theta_max 25.00
_diffrn_reflns_theta_min 4.04
_diffrn_source_current 250.0000
_diffrn_source_power 15.0000
_diffrn_source_voltage 60.0000
_exptl_absorpt_coefficient_mu 0.333
_exptl_absorpt_correction_T_max 0.9739
_exptl_absorpt_correction_T_min 0.8784
_exptl_absorpt_correction_type numerical
_exptl_crystal_colour Red
_exptl_crystal_density_diffrn 1.245
_exptl_crystal_density_method 'not measured'
_exptl_crystal_description Prism
_exptl_crystal_F_000 3844
_exptl_crystal_size_max 0.40
_exptl_crystal_size_mid 0.10
_exptl_crystal_size_min 0.08
_refine_diff_density_max 6.708
_refine_diff_density_min -2.844
_refine_diff_density_rms 0.282
_refine_ls_abs_structure_details 'Flack H D (1983), Acta Cryst. A39, 876-881'
_refine_ls_abs_structure_Flack 0.36(7)
_refine_ls_extinction_method none
_refine_ls_goodness_of_fit_ref 1.954
_refine_ls_hydrogen_treatment none
_refine_ls_matrix_type full
_refine_ls_number_parameters 387
_refine_ls_number_reflns 14271
_refine_ls_number_restraints 0
_refine_ls_restrained_S_all 1.954
_refine_ls_R_factor_all 0.1710
_refine_ls_R_factor_gt 0.1640
_refine_ls_shift/su_max 0.040
_refine_ls_shift/su_mean 0.004
_refine_ls_structure_factor_coef Fsqd
_refine_ls_weighting_details 'calc w=1/[\s^2^(Fo^2^)+(0.2000P)^2^+0.0000P] where P=(Fo^2^+2Fc^2^)/3'
_refine_ls_weighting_scheme calc
_refine_ls_wR_factor_gt 0.4275
_refine_ls_wR_factor_ref 0.4360
_reflns_number_gt 13136
_reflns_number_total 14271
_reflns_threshold_expression >2sigma(I)
_cod_data_source_file om3000423_si_003.cif
_cod_data_source_block 9
_cod_depositor_comments
;
The following automatic conversions were performed:

'_exptl_absorpt_correction_type' value 'Numerical' changed to
'numerical' according to
/home/saulius/struct/CIF-dictionaries/cif_core.dic dictionary named
'cif_core.dic' version 2.4.1 from 2010-06-29.

Automatic conversion script
Id: cif_fix_values 1715 2011-07-08 13:25:40Z adriana 
;
_cod_original_cell_volume 10363.3(13)
_cod_original_sg_symbol_H-M Cc
_cod_database_code 4078030

loop_
_symmetry_equiv_pos_as_xyz
'x, y, z'
'x, -y, z+1/2'
'x+1/2, y+1/2, z'
'x+1/2, -y+1/2, z+1/2'

loop_
_atom_site_label
_atom_site_type_symbol
_atom_site_fract_x
_atom_site_fract_y
_atom_site_fract_z
_atom_site_U_iso_or_equiv
_atom_site_adp_type
_atom_site_occupancy
_atom_site_symmetry_multiplicity
_atom_site_calc_flag
_atom_site_refinement_flags
Rh1 Rh 0.60429(12) 0.39196(5) 0.41982(12) 0.0170(3) Uani 1 1 d .
B1 B 0.6664(6) 0.2968(10) 0.4768(5) 0.014(3) Uiso 1 1 d .
P1 P 0.66006(18) 0.4932(3) 0.46713(18) 0.0156(8) Uiso 1 1 d .
C1 C 0.6846(8) 0.3468(15) 0.5261(8) 0.045(5) Uiso 1 1 d .
C2 C 0.7106(7) 0.3075(13) 0.5786(7) 0.036(4) Uiso 1 1 d .
C3 C 0.7311(9) 0.3545(17) 0.6118(9) 0.059(6) Uiso 1 1 d .
C4 C 0.7399(8) 0.4434(15) 0.6083(8) 0.048(5) Uiso 1 1 d .
C5 C 0.7162(5) 0.4932(10) 0.5669(5) 0.017(3) Uiso 1 1 d .
C6 C 0.6931(6) 0.4417(11) 0.5295(6) 0.020(3) Uiso 1 1 d .
C7 C 0.6383(6) 0.5931(11) 0.4914(6) 0.021(3) Uiso 1 1 d .
C8 C 0.6143(7) 0.5888(12) 0.5358(6) 0.025(4) Uiso 1 1 d .
C9 C 0.5948(6) 0.6661(11) 0.5572(6) 0.025(4) Uiso 1 1 d .
C10 C 0.5969(6) 0.7631(11) 0.5331(6) 0.024(3) Uiso 1 1 d .
C11 C 0.6202(8) 0.7647(15) 0.4900(8) 0.041(5) Uiso 1 1 d .
C12 C 0.6408(6) 0.6881(11) 0.4719(6) 0.020(3) Uiso 1 1 d .
C13 C 0.7108(6) 0.5300(11) 0.4358(6) 0.021(3) Uiso 1 1 d .
C14 C 0.7637(7) 0.5041(14) 0.4542(7) 0.037(4) Uiso 1 1 d .
C15 C 0.8035(6) 0.5246(11) 0.4333(6) 0.021(3) Uiso 1 1 d .
C16 C 0.7914(7) 0.5882(12) 0.3844(7) 0.035(4) Uiso 1 1 d .
C17 C 0.7419(6) 0.6171(10) 0.3705(6) 0.020(3) Uiso 1 1 d .
C18 C 0.7040(6) 0.5862(10) 0.3932(5) 0.016(3) Uiso 1 1 d .
P2 P 0.64539(19) 0.3139(3) 0.36520(18) 0.0166(8) Uiso 1 1 d .
C19 C 0.7134(6) 0.2810(11) 0.4471(6) 0.028(3) Uiso 1 1 d .
C20 C 0.7637(8) 0.2584(14) 0.4740(8) 0.045(5) Uiso 1 1 d .
C21 C 0.7982(7) 0.2480(12) 0.4463(7) 0.037(4) Uiso 1 1 d .
C22 C 0.8029(7) 0.2690(12) 0.3968(7) 0.039(4) Uiso 1 1 d .
C23 C 0.7489(7) 0.2839(13) 0.3655(7) 0.039(4) Uiso 1 1 d .
C24 C 0.7135(6) 0.2969(10) 0.3921(5) 0.016(3) Uiso 1 1 d .
C25 C 0.6545(7) 0.3577(12) 0.3031(6) 0.028(4) Uiso 1 1 d .
C26 C 0.6897(9) 0.4347(16) 0.3043(9) 0.056(6) Uiso 1 1 d .
C27 C 0.6737(7) 0.4629(12) 0.2303(7) 0.039(4) Uiso 1 1 d .
C28 C 0.6433(9) 0.4230(16) 0.1981(8) 0.054(5) Uiso 1 1 d .
C29 C 0.6185(8) 0.3644(15) 0.2111(8) 0.048(5) Uiso 1 1 d .
C30 C 0.6209(6) 0.3151(11) 0.2551(6) 0.024(3) Uiso 1 1 d .
C31 C 0.6273(5) 0.1918(7) 0.3479(5) 0.027(4) Uiso 1 1 d G
C32 C 0.6579(5) 0.1399(10) 0.3214(6) 0.075(7) Uiso 1 1 d G
C33 C 0.6449(7) 0.0497(10) 0.3077(7) 0.082(8) Uiso 1 1 d G
C34 C 0.6013(7) 0.0114(8) 0.3205(8) 0.107(11) Uiso 1 1 d G
C35 C 0.5707(6) 0.0633(10) 0.3469(7) 0.076(8) Uiso 1 1 d G
C36 C 0.5837(5) 0.1535(9) 0.3606(5) 0.048(5) Uiso 1 1 d G
P3 P 0.55964(18) 0.3170(2) 0.47325(17) 0.0114(8) Uiso 1 1 d .
C37 C 0.6387(6) 0.2040(10) 0.4854(5) 0.022(3) Uiso 1 1 d .
C38 C 0.6617(6) 0.1140(10) 0.4938(6) 0.026(3) Uiso 1 1 d .
C39 C 0.6349(7) 0.0415(13) 0.4988(7) 0.038(4) Uiso 1 1 d .
C40 C 0.5877(8) 0.0411(13) 0.5085(7) 0.045(4) Uiso 1 1 d .
C41 C 0.5602(7) 0.1249(12) 0.5016(7) 0.035(4) Uiso 1 1 d .
C42 C 0.5848(5) 0.2027(9) 0.4877(5) 0.012(3) Uiso 1 1 d .
C43 C 0.4933(7) 0.2878(12) 0.4525(6) 0.028(4) Uiso 1 1 d .
C44 C 0.4803(7) 0.2711(12) 0.4020(6) 0.032(4) Uiso 1 1 d .
C45 C 0.4354(7) 0.2581(12) 0.3797(7) 0.038(4) Uiso 1 1 d .
C46 C 0.3921(7) 0.2605(12) 0.4120(7) 0.040(4) Uiso 1 1 d .
C47 C 0.4031(7) 0.2859(13) 0.4659(7) 0.041(4) Uiso 1 1 d .
C48 C 0.4507(7) 0.3012(12) 0.4806(7) 0.035(4) Uiso 1 1 d .
C49 C 0.5599(5) 0.3569(9) 0.5391(5) 0.008(3) Uiso 1 1 d .
C50 C 0.5836(7) 0.3279(12) 0.5774(6) 0.029(4) Uiso 1 1 d .
C51 C 0.5810(8) 0.3518(14) 0.6304(8) 0.045(5) Uiso 1 1 d .
C52 C 0.5502(6) 0.4406(10) 0.6312(6) 0.021(3) Uiso 1 1 d .
C53 C 0.5229(5) 0.4742(9) 0.5864(5) 0.019(3) Uiso 1 1 d .
C54 C 0.5271(5) 0.4353(9) 0.5453(5) 0.016(3) Uiso 1 1 d .
P4 P 0.54784(18) 0.4848(3) 0.37110(18) 0.0160(8) Uiso 1 1 d .
C55 C 0.4908(5) 0.5305(9) 0.3974(5) 0.012(3) Uiso 1 1 d .
C56 C 0.4438(5) 0.4957(10) 0.3811(5) 0.015(3) Uiso 1 1 d .
C57 C 0.4074(8) 0.5246(15) 0.4084(8) 0.042(5) Uiso 1 1 d .
C58 C 0.4111(7) 0.5796(14) 0.4441(7) 0.039(4) Uiso 1 1 d .
C59 C 0.4576(9) 0.6096(14) 0.4634(9) 0.047(5) Uiso 1 1 d .
C60 C 0.4997(7) 0.5865(14) 0.4389(7) 0.036(4) Uiso 1 1 d .
C61 C 0.5687(6) 0.5999(9) 0.3432(6) 0.015(3) Uiso 1 1 d .
C62 C 0.5669(7) 0.6778(11) 0.3645(6) 0.025(4) Uiso 1 1 d .
C63 C 0.5891(7) 0.7608(13) 0.3466(7) 0.031(4) Uiso 1 1 d .
C64 C 0.6105(7) 0.7422(12) 0.3017(6) 0.032(4) Uiso 1 1 d .
C65 C 0.6125(8) 0.6676(15) 0.2785(8) 0.041(5) Uiso 1 1 d .
C66 C 0.5931(7) 0.5930(13) 0.3009(7) 0.033(4) Uiso 1 1 d .
C67 C 0.5160(6) 0.4380(11) 0.3134(6) 0.024(4) Uiso 1 1 d .
C68 C 0.5179(6) 0.3448(10) 0.3045(5) 0.016(3) Uiso 1 1 d .
C69 C 0.4930(10) 0.2972(18) 0.2644(10) 0.065(7) Uiso 1 1 d .
C70 C 0.4609(8) 0.3543(15) 0.2234(8) 0.052(5) Uiso 1 1 d .
C71 C 0.4601(8) 0.4596(16) 0.2303(8) 0.052(5) Uiso 1 1 d .
C72 C 0.4810(8) 0.4909(15) 0.2755(8) 0.046(5) Uiso 1 1 d .
K1 K 0.3539(2) 0.2520(3) 0.66814(18) 0.0230(6) Uani 1 1 d .
O1 O 0.4242(4) 0.3015(7) 0.7495(4) 0.017(2) Uiso 1 1 d .
C73 C 0.4724(6) 0.2427(10) 0.7536(5) 0.020(3) Uiso 1 1 d .
C74 C 0.4912(6) 0.2539(10) 0.6985(6) 0.020(3) Uiso 1 1 d .
O2 O 0.4563(5) 0.2029(8) 0.6671(4) 0.029(3) Uiso 1 1 d .
C75 C 0.4685(7) 0.2076(13) 0.6167(7) 0.033(4) Uiso 1 1 d .
C76 C 0.4318(8) 0.1394(16) 0.5847(8) 0.045(5) Uiso 1 1 d .
O3 O 0.3841(4) 0.1934(7) 0.5792(4) 0.022(2) Uiso 1 1 d .
C77 C 0.3456(6) 0.1469(10) 0.5486(5) 0.018(3) Uiso 1 1 d .
C78 C 0.2971(8) 0.2028(15) 0.5394(8) 0.043(5) Uiso 1 1 d .
O4 O 0.2777(5) 0.2074(8) 0.5893(4) 0.032(3) Uiso 1 1 d .
C79 C 0.2312(7) 0.2419(12) 0.5859(7) 0.034(4) Uiso 1 1 d .
C80 C 0.2161(7) 0.2473(13) 0.6309(7) 0.036(4) Uiso 1 1 d .
O5 O 0.2529(5) 0.3016(8) 0.6715(4) 0.029(3) Uiso 1 1 d .
C81 C 0.2339(6) 0.3076(11) 0.7171(6) 0.024(3) Uiso 1 1 d .
C82 C 0.2773(6) 0.3532(10) 0.7555(5) 0.017(3) Uiso 1 1 d .
O6 O 0.3235(5) 0.3079(9) 0.7598(5) 0.037(3) Uiso 1 1 d .
C83 C 0.3603(9) 0.3624(16) 0.7926(8) 0.046(5) Uiso 1 1 d .
C84 C 0.4084(6) 0.2991(10) 0.7942(5) 0.018(3) Uiso 1 1 d .
O7 O 0.3528 0.0733 0.7080 0.050 Uiso 1 1 d .
C85 C 0.3193 0.0663 0.7487 0.050 Uiso 1 1 d .
C86 C 0.3090 -0.0339 0.7609 0.050 Uiso 1 1 d .
O8 O 0.3577 -0.0877 0.7753 0.050 Uiso 1 1 d .
C87 C 0.3911 -0.0807 0.7345 0.050 Uiso 1 1 d .
C88 C 0.4014 0.0194 0.7223 0.050 Uiso 1 1 d .
O9 O 0.3520 0.4298 0.6310 0.050 Uiso 1 1 d .
C89 C 0.3917 0.4477 0.5974 0.050 Uiso 1 1 d .
C90 C 0.3915 0.5481 0.5808 0.050 Uiso 1 1 d .
O10 O 0.3396 0.5778 0.5551 0.050 Uiso 1 1 d .
C91 C 0.2998 0.5600 0.5887 0.050 Uiso 1 1 d .
C92 C 0.3000 0.4595 0.6054 0.050 Uiso 1 1 d .
O11 O 0.2527 0.4154 0.4753 0.050 Uiso 1 1 d .
C93 C 0.2455 0.3395 0.4356 0.050 Uiso 1 1 d .
C94 C 0.2219 0.3770 0.3844 0.050 Uiso 1 1 d .
O12 O 0.2522 0.4571 0.3680 0.050 Uiso 1 1 d .
C95 C 0.2594 0.5329 0.4077 0.050 Uiso 1 1 d .
C96 C 0.2831 0.4955 0.4589 0.050 Uiso 1 1 d .
O13 O 0.0789 0.4209 0.1830 0.050 Uiso 1 1 d .
C97 C 0.0436 0.5007 0.1895 0.050 Uiso 1 1 d .
C98 C 0.0713 0.5927 0.1930 0.050 Uiso 1 1 d .
O14 O 0.0982 0.6077 0.1477 0.050 Uiso 1 1 d .
C99 C 0.1334 0.5280 0.1411 0.050 Uiso 1 1 d .
C100 C 0.1058 0.4360 0.1377 0.050 Uiso 1 1 d .
O15 O 0.2812 0.2348 0.2427 0.050 Uiso 1 1 d .
C101 C 0.2427 0.2827 0.2699 0.050 Uiso 1 1 d .
C102 C 0.2344 0.3823 0.2526 0.050 Uiso 1 1 d .
O16 O 0.2838 0.4356 0.2585 0.050 Uiso 1 1 d .
C103 C 0.3222 0.3877 0.2313 0.050 Uiso 1 1 d .
C104 C 0.3305 0.2881 0.2487 0.050 Uiso 1 1 d .
O17 O 0.4109 0.0742 0.1076 0.050 Uiso 1 1 d .
C105 C 0.3772 0.1494 0.0809 0.050 Uiso 1 1 d .
C106 C 0.4050 0.2069 0.0465 0.050 Uiso 1 1 d .
O18 O 0.4534 0.2470 0.0751 0.050 Uiso 1 1 d .
C107 C 0.4870 0.1719 0.1018 0.050 Uiso 1 1 d .
C108 C 0.4593 0.1144 0.1362 0.050 Uiso 1 1 d .
O19 O 0.4658 0.9430 0.4695 0.050 Uiso 1 1 d .
C109 C 0.4502 1.0205 0.4320 0.050 Uiso 1 1 d .
C110 C 0.4206 0.9835 0.3831 0.050 Uiso 1 1 d .
O20 O 0.4498 0.9088 0.3602 0.050 Uiso 1 1 d .
C111 C 0.4654 0.8313 0.3977 0.050 Uiso 1 1 d .
C112 C 0.4950 0.8683 0.4465 0.050 Uiso 1 1 d .

loop_
_atom_site_aniso_label
_atom_site_aniso_U_11
_atom_site_aniso_U_22
_atom_site_aniso_U_33
_atom_site_aniso_U_23
_atom_site_aniso_U_13
_atom_site_aniso_U_12
Rh1 0.0212(5) 0.0061(4) 0.0278(5) 0.0008(5) 0.0172(4) 0.0011(5)
K1 0.0236(13) 0.0316(14) 0.0138(12) -0.0010(10) 0.0033(10) -0.0076(10)

loop_
_atom_type_symbol
_atom_type_description
_atom_type_scat_dispersion_real
_atom_type_scat_dispersion_imag
_atom_type_scat_source
C C 0.0033 0.0016 'International Tables Vol C Tables 4.2.6.8 and 6.1.1.4'
B B 0.0013 0.0007 'International Tables Vol C Tables 4.2.6.8 and 6.1.1.4'
O O 0.0106 0.0060 'International Tables Vol C Tables 4.2.6.8 and 6.1.1.4'
P P 0.1023 0.0942 'International Tables Vol C Tables 4.2.6.8 and 6.1.1.4'
K K 0.2009 0.2494 'International Tables Vol C Tables 4.2.6.8 and 6.1.1.4'
Rh Rh -1.1178 0.9187 'International Tables Vol C Tables 4.2.6.8 and 6.1.1.4'

loop_
_geom_angle_atom_site_label_1
_geom_angle_atom_site_label_2
_geom_angle_atom_site_label_3
_geom_angle
P2 Rh1 P3 121.61(10)
P2 Rh1 P4 105.77(14)
P3 Rh1 P4 105.77(13)
P2 Rh1 P1 109.17(14)
P3 Rh1 P1 108.36(13)
P4 Rh1 P1 104.88(10)
P2 Rh1 B1 76.9(3)
P3 Rh1 B1 73.8(3)
P4 Rh1 B1 176.9(3)
P1 Rh1 B1 72.5(4)
C1 B1 C37 112.0(13)
C1 B1 C19 108.9(13)
C37 B1 C19 112.2(11)
C1 B1 Rh1 111.4(11)
C37 B1 Rh1 105.9(9)
C19 B1 Rh1 106.2(9)
C7 P1 C13 104.7(7)
C7 P1 C6 97.8(7)
C13 P1 C6 103.9(7)
C7 P1 Rh1 120.4(6)
C13 P1 Rh1 113.9(5)
C6 P1 Rh1 113.8(5)
C6 C1 B1 123.7(16)
C6 C1 C2 104.5(16)
B1 C1 C2 130.1(17)
C3 C2 C1 124(2)
C2 C3 C4 125(2)
C3 C4 C5 120.0(19)
C6 C5 C4 114.5(15)
C5 C6 C1 131.2(15)
C5 C6 P1 122.7(12)
C1 C6 P1 106.0(12)
C8 C7 C12 112.5(13)
C8 C7 P1 119.7(12)
C12 C7 P1 127.7(11)
C9 C8 C7 123.3(15)
C8 C9 C10 121.0(14)
C11 C10 C9 114.2(14)
C12 C11 C10 122.8(18)
C11 C12 C7 126.1(15)
C18 C13 C14 114.8(14)
C18 C13 P1 123.2(12)
C14 C13 P1 122.0(12)
C15 C14 C13 127.1(17)
C14 C15 C16 113.8(15)
C17 C16 C15 117.6(14)
C18 C17 C16 122.6(15)
C17 C18 C13 123.7(14)
C25 P2 C31 99.6(7)
C25 P2 C24 97.8(7)
C31 P2 C24 99.9(6)
C25 P2 Rh1 124.1(6)
C31 P2 Rh1 119.8(4)
C24 P2 Rh1 111.2(5)
C20 C19 C24 112.2(14)
C20 C19 B1 121.6(14)
C24 C19 B1 125.9(13)
C21 C20 C19 115.9(18)
C20 C21 C22 135.1(18)
C21 C22 C23 109.2(15)
C24 C23 C22 115.0(15)
C23 C24 C19 129.6(15)
C23 C24 P2 124.5(12)
C19 C24 P2 104.4(10)
C26 C25 C30 127.2(15)
C26 C25 P2 114.9(14)
C30 C25 P2 117.7(12)
C25 C26 C27 95.4(15)
C28 C27 C26 127.9(17)
C29 C28 C27 119(2)
C28 C29 C30 133(2)
C29 C30 C25 116.3(16)
C32 C31 C36 120.0
C32 C31 P2 119.1(7)
C36 C31 P2 120.9(7)
C31 C32 C33 120.0
C32 C33 C34 120.0
C35 C34 C33 120.0
C34 C35 C36 120.0
C35 C36 C31 120.0
C42 P3 C43 99.7(7)
C42 P3 C49 97.8(6)
C43 P3 C49 102.8(7)
C42 P3 Rh1 110.7(4)
C43 P3 Rh1 120.0(5)
C49 P3 Rh1 121.6(4)
C38 C37 C42 112.7(12)
C38 C37 B1 126.4(13)
C42 C37 B1 120.9(12)
C39 C38 C37 121.1(15)
C38 C39 C40 125.9(18)
C39 C40 C41 117.7(17)
C42 C41 C40 117.9(15)
C41 C42 C37 122.7(13)
C41 C42 P3 128.5(11)
C37 C42 P3 108.7(9)
C44 C43 C48 115.2(16)
C44 C43 P3 115.5(12)
C48 C43 P3 127.6(13)
C45 C44 C43 124.8(16)
C44 C45 C46 118.1(16)
C47 C46 C45 119.7(16)
C48 C47 C46 112.3(16)
C47 C48 C43 128.9(17)
C50 C49 C54 115.2(13)
C50 C49 P3 129.0(12)
C54 C49 P3 115.8(9)
C49 C50 C51 130.2(17)
C50 C51 C52 108.4(15)
C53 C52 C51 119.7(13)
C54 C53 C52 119.5(13)
C53 C54 C49 125.7(13)
C67 P4 C55 98.4(7)
C67 P4 C61 97.0(7)
C55 P4 C61 98.1(6)
C67 P4 Rh1 117.4(6)
C55 P4 Rh1 119.7(4)
C61 P4 Rh1 121.2(5)
C60 C55 C56 121.1(14)
C60 C55 P4 117.2(12)
C56 C55 P4 120.7(10)
C55 C56 C57 114.5(14)
C58 C57 C56 129(2)
C57 C58 C59 118(2)
C58 C59 C60 119.9(19)
C55 C60 C59 117.4(18)
C62 C61 C66 119.0(15)
C62 C61 P4 123.7(12)
C66 C61 P4 116.8(11)
C61 C62 C63 122.6(15)
C64 C63 C62 111.0(15)
C65 C64 C63 129.1(17)
C64 C65 C66 114.3(18)
C65 C66 C61 123.7(17)
C68 C67 C72 115.0(15)
C68 C67 P4 120.1(12)
C72 C67 P4 124.4(13)
C69 C68 C67 127.6(17)
C68 C69 C70 117(2)
C69 C70 C71 117.8(18)
C72 C71 C70 115.7(19)
C71 C72 C67 125.4(19)
O1 K1 O9 90.9(2)
O1 K1 O3 120.3(3)
O9 K1 O3 88.1(3)
O1 K1 O4 176.1(4)
O9 K1 O4 88.4(3)
O3 K1 O4 63.6(3)
O1 K1 O7 89.1(2)
O9 K1 O7 177.8(2)
O3 K1 O7 93.8(3)
O4 K1 O7 91.4(3)
O1 K1 O6 59.4(4)
O9 K1 O6 93.1(3)
O3 K1 O6 178.7(5)
O4 K1 O6 116.7(4)
O7 K1 O6 85.0(3)
O1 K1 O5 117.1(3)
O9 K1 O5 79.0(3)
O3 K1 O5 121.1(4)
O4 K1 O5 58.9(3)
O7 K1 O5 99.0(3)
O6 K1 O5 59.4(4)
O1 K1 O2 61.6(3)
O9 K1 O2 101.2(3)
O3 K1 O2 60.2(3)
O4 K1 O2 122.4(4)
O7 K1 O2 80.8(3)
O6 K1 O2 119.2(4)
O5 K1 O2 178.7(4)
O1 K1 C77 140.6(3)
O9 K1 C77 94.6(3)
O3 K1 C77 21.6(3)
O4 K1 C77 43.4(3)
O7 K1 C77 86.8(3)
O6 K1 C77 158.3(4)
O5 K1 C77 102.3(4)
O2 K1 C77 79.0(3)
C84 O1 C73 107.7(10)
C84 O1 K1 115.4(9)
C73 O1 K1 112.4(7)
O1 C73 C74 104.7(10)
O2 C74 C73 102.8(11)
C74 O2 C75 108.5(12)
C74 O2 K1 115.5(9)
C75 O2 K1 110.8(9)
O2 C75 C76 105.9(14)
O3 C76 C75 100.6(15)
C77 O3 C76 110.8(13)
C77 O3 K1 111.4(8)
C76 O3 K1 116.0(10)
O3 C77 C78 112.3(13)
O3 C77 K1 47.0(6)
C78 C77 K1 81.4(9)
O4 C78 C77 106.5(15)
C79 O4 C78 113.7(14)
C79 O4 K1 122.5(10)
C78 O4 K1 111.6(10)
C80 C79 O4 111.9(16)
C79 C80 O5 114.2(15)
C81 O5 C80 111.3(12)
C81 O5 K1 121.8(9)
C80 O5 K1 111.0(9)
O5 C81 C82 105.2(12)
O6 C82 C81 114.8(12)
C82 O6 C83 108.1(13)
C82 O6 K1 115.7(9)
C83 O6 K1 115.0(11)
O6 C83 C84 100.3(15)
O1 C84 C83 109.5(13)
C85 O7 C88 111.376(5)
C85 O7 K1 112.13(10)
C88 O7 K1 120.74(11)
O7 C85 C86 111.378(1)
O8 C86 C85 111.380(4)
C86 O8 C87 111.373(5)
C88 C87 O8 111.359(1)
C87 C88 O7 111.380(4)
C89 O9 C92 111.378(6)
C89 O9 K1 113.31(10)
C92 O9 K1 113.07(11)
O9 C89 C90 111.366(2)
C89 C90 O10 111.371(2)
C91 O10 C90 111.378(5)
O10 C91 C92 111.382(1)
O9 C92 C91 111.368(2)
C96 O11 C93 111.394(4)
C94 C93 O11 111.376(4)
O12 C94 C93 111.397(4)
C94 O12 C95 111.398(5)
O12 C95 C96 111.370(4)
O11 C96 C95 111.363(3)
C97 O13 C100 111.381(3)
O13 C97 C98 111.379(6)
C97 C98 O14 111.374(2)
C99 O14 C98 111.378(3)
O14 C99 C100 111.381(5)
C99 C100 O13 111.370(2)
C104 O15 C101 111.368(5)
O15 C101 C102 111.383(3)
C101 C102 O16 111.351(4)
C103 O16 C102 111.395(5)
O16 C103 C104 111.370(2)
C103 C104 O15 111.390(4)
C108 O17 C105 111.363(5)
C106 C105 O17 111.386(5)
C105 C106 O18 111.353(5)
C107 O18 C106 111.379(5)
C108 C107 O18 111.386(5)
C107 C108 O17 111.394(5)
C112 O19 C109 111.371(4)
C110 C109 O19 111.373(5)
O20 C110 C109 111.384(5)
C110 O20 C111 111.380(5)
C112 C111 O20 111.374(5)
C111 C112 O19 111.387(3)

loop_
_geom_bond_atom_site_label_1
_geom_bond_atom_site_label_2
_geom_bond_distance
Rh1 P2 2.270(4)
Rh1 P3 2.284(3)
Rh1 P4 2.286(4)
Rh1 P1 2.332(4)
Rh1 B1 2.501(15)
B1 C1 1.52(3)
B1 C37 1.573(19)
B1 C19 1.61(2)
P1 C7 1.727(16)
P1 C13 1.793(15)
P1 C6 1.924(16)
C1 C6 1.40(3)
C1 C2 1.58(3)
C2 C3 1.19(3)
C3 C4 1.32(3)
C4 C5 1.39(3)
C5 C6 1.33(2)
C7 C8 1.44(2)
C7 C12 1.48(2)
C8 C9 1.40(2)
C9 C10 1.55(2)
C10 C11 1.40(2)
C11 C12 1.36(3)
C13 C18 1.39(2)
C13 C14 1.48(2)
C14 C15 1.32(2)
C15 C16 1.59(2)
C16 C17 1.39(2)
C17 C18 1.34(2)
P2 C25 1.835(17)
P2 C31 1.876(11)
P2 C24 1.882(15)
C19 C20 1.47(3)
C19 C24 1.50(2)
C20 C21 1.28(2)
C21 C22 1.39(2)
C22 C23 1.58(3)
C23 C24 1.29(2)
C25 C26 1.46(3)
C25 C30 1.58(2)
C26 C27 2.01(3)
C27 C28 1.24(3)
C28 C29 1.17(3)
C29 C30 1.37(3)
C31 C32 1.3900
C31 C36 1.3900
C32 C33 1.3900
C33 C34 1.3900
C34 C35 1.3900
C35 C36 1.3900
P3 C42 1.810(13)
P3 C43 1.837(18)
P3 C49 1.859(12)
C37 C38 1.45(2)
C37 C42 1.462(19)
C38 C39 1.30(2)
C39 C40 1.33(3)
C40 C41 1.42(3)
C41 C42 1.39(2)
C43 C44 1.37(2)
C43 C48 1.48(2)
C44 C45 1.28(3)
C45 C46 1.56(2)
C46 C47 1.48(3)
C47 C48 1.30(3)
C49 C50 1.20(2)
C49 C54 1.465(18)
C50 C51 1.48(2)
C51 C52 1.53(3)
C52 C53 1.40(2)
C53 C54 1.259(19)
P4 C67 1.785(17)
P4 C55 1.907(14)
P4 C61 1.947(15)
C55 C60 1.37(2)
C55 C56 1.371(19)
C56 C57 1.38(2)
C57 C58 1.24(3)
C58 C59 1.35(3)
C59 C60 1.43(3)
C61 C62 1.27(2)
C61 C66 1.40(2)
C62 C63 1.46(2)
C63 C64 1.44(2)
C64 C65 1.25(3)
C65 C66 1.38(3)
C67 C68 1.38(2)
C67 C72 1.49(3)
C68 C69 1.36(3)
C69 C70 1.54(3)
C70 C71 1.54(3)
C71 C72 1.34(3)
K1 O1 2.758(11)
K1 O9 2.763(5)
K1 O3 2.773(11)
K1 O4 2.788(13)
K1 O7 2.806(5)
K1 O6 2.828(13)
K1 O5 2.829(13)
K1 O2 2.855(13)
K1 C77 3.529(15)
O1 C84 1.336(16)
O1 C73 1.543(17)
C73 C74 1.64(2)
C74 O2 1.378(19)
O2 C75 1.441(19)
C75 C76 1.56(3)
C76 O3 1.49(2)
O3 C77 1.395(19)
C77 C78 1.53(3)
C78 O4 1.51(2)
O4 C79 1.34(2)
C79 C80 1.33(2)
C80 O5 1.57(2)
O5 C81 1.399(17)
C81 C82 1.58(2)
C82 O6 1.397(19)
O6 C83 1.45(3)
C83 C84 1.58(3)
O7 C85 1.52379(11)
O7 C88 1.5238
C85 C86 1.5239
C86 O8 1.5237
O8 C87 1.52425(10)
C87 C88 1.5237
O9 C89 1.52377(12)
O9 C92 1.52398(11)
C89 C90 1.5239
C90 O10 1.52412(10)
O10 C91 1.5236
C91 C92 1.5240
O11 C96 1.5237
O11 C93 1.5239
C93 C94 1.5237
C94 O12 1.5234
O12 C95 1.5236
C95 C96 1.5242
O13 C97 1.5237
O13 C100 1.5239
C97 C98 1.5239
C98 O14 1.5239
O14 C99 1.5237
C99 C100 1.5239
O15 C104 1.52382(10)
O15 C101 1.5240
C101 C102 1.5241
C102 O16 1.5241
O16 C103 1.5238
C103 C104 1.5238
O17 C108 1.5238
O17 C105 1.5240
C105 C106 1.5239
C106 O18 1.5241
O18 C107 1.5238
C107 C108 1.5235
O19 C112 1.5238
O19 C109 1.5238
C109 C110 1.5237
C110 O20 1.5236
O20 C111 1.5238
C111 C112 1.5235

loop_
_geom_torsion_atom_site_label_1
_geom_torsion_atom_site_label_2
_geom_torsion_atom_site_label_3
_geom_torsion_atom_site_label_4
_geom_torsion
P2 Rh1 B1 C1 146.7(12)
P3 Rh1 B1 C1 -84.4(11)
P4 Rh1 B1 C1 -2(7)
P1 Rh1 B1 C1 31.4(11)
P2 Rh1 B1 C37 -91.2(8)
P3 Rh1 B1 C37 37.7(8)
P4 Rh1 B1 C37 120(6)
P1 Rh1 B1 C37 153.5(9)
P2 Rh1 B1 C19 28.2(8)
P3 Rh1 B1 C19 157.1(9)
P4 Rh1 B1 C19 -121(6)
P1 Rh1 B1 C19 -87.1(9)
P2 Rh1 P1 C7 152.5(6)
P3 Rh1 P1 C7 -73.1(6)
P4 Rh1 P1 C7 39.5(7)
B1 Rh1 P1 C7 -138.7(7)
P2 Rh1 P1 C13 26.9(6)
P3 Rh1 P1 C13 161.3(6)
P4 Rh1 P1 C13 -86.1(6)
B1 Rh1 P1 C13 95.7(7)
P2 Rh1 P1 C6 -92.0(5)
P3 Rh1 P1 C6 42.5(5)
P4 Rh1 P1 C6 155.1(5)
B1 Rh1 P1 C6 -23.2(6)
C37 B1 C1 C6 -155.6(16)
C19 B1 C1 C6 80(2)
Rh1 B1 C1 C6 -37(2)
C37 B1 C1 C2 42(3)
C19 B1 C1 C2 -83(2)
Rh1 B1 C1 C2 160.5(16)
C6 C1 C2 C3 1(3)
B1 C1 C2 C3 166(2)
C1 C2 C3 C4 -7(4)
C2 C3 C4 C5 13(4)
C3 C4 C5 C6 -12(3)
C4 C5 C6 C1 7(3)
C4 C5 C6 P1 -177.3(13)
B1 C1 C6 C5 -167.5(17)
C2 C1 C6 C5 -1(2)
B1 C1 C6 P1 16(2)
C2 C1 C6 P1 -178.0(12)
C7 P1 C6 C5 -34.8(15)
C13 P1 C6 C5 72.6(14)
Rh1 P1 C6 C5 -163.0(11)
C7 P1 C6 C1 142.2(12)
C13 P1 C6 C1 -110.4(12)
Rh1 P1 C6 C1 14.0(12)
C13 P1 C7 C8 -152.6(13)
C6 P1 C7 C8 -46.0(15)
Rh1 P1 C7 C8 77.6(14)
C13 P1 C7 C12 27.5(17)
C6 P1 C7 C12 134.2(15)
Rh1 P1 C7 C12 -102.3(15)
C12 C7 C8 C9 1(2)
P1 C7 C8 C9 -178.8(14)
C7 C8 C9 C10 1(3)
C8 C9 C10 C11 -1(2)
C9 C10 C11 C12 -2(3)
C10 C11 C12 C7 5(3)
C8 C7 C12 C11 -5(3)
P1 C7 C12 C11 175.3(16)
C7 P1 C13 C18 -65.9(15)
C6 P1 C13 C18 -168.1(13)
Rh1 P1 C13 C18 67.6(14)
C7 P1 C13 C14 112.7(14)
C6 P1 C13 C14 10.6(15)
Rh1 P1 C13 C14 -113.8(13)
C18 C13 C14 C15 -4(3)
P1 C13 C14 C15 177.6(15)
C13 C14 C15 C16 3(3)
C14 C15 C16 C17 2(2)
C15 C16 C17 C18 -7(2)
C16 C17 C18 C13 7(2)
C14 C13 C18 C17 -1(2)
P1 C13 C18 C17 177.4(12)
P3 Rh1 P2 C25 148.0(7)
P4 Rh1 P2 C25 27.6(7)
P1 Rh1 P2 C25 -84.7(7)
B1 Rh1 P2 C25 -150.7(8)
P3 Rh1 P2 C31 19.7(6)
P4 Rh1 P2 C31 -100.7(5)
P1 Rh1 P2 C31 146.9(5)
B1 Rh1 P2 C31 81.0(6)
P3 Rh1 P2 C24 -96.1(5)
P4 Rh1 P2 C24 143.6(5)
P1 Rh1 P2 C24 31.2(5)
B1 Rh1 P2 C24 -34.8(6)
C1 B1 C19 C20 37(2)
C37 B1 C19 C20 -87.1(18)
Rh1 B1 C19 C20 157.6(13)
C1 B1 C19 C24 -135.5(16)
C37 B1 C19 C24 99.9(16)
Rh1 B1 C19 C24 -15.4(17)
C24 C19 C20 C21 -6(2)
B1 C19 C20 C21 -179.5(15)
C19 C20 C21 C22 14(3)
C20 C21 C22 C23 -19(3)
C21 C22 C23 C24 16(2)
C22 C23 C24 C19 -14(3)
C22 C23 C24 P2 -178.6(12)
C20 C19 C24 C23 8(2)
B1 C19 C24 C23 -178.1(16)
C20 C19 C24 P2 175.1(12)
B1 C19 C24 P2 -11.3(17)
C25 P2 C24 C23 -24.6(16)
C31 P2 C24 C23 76.7(15)
Rh1 P2 C24 C23 -155.8(13)
C25 P2 C24 C19 167.7(10)
C31 P2 C24 C19 -91.0(10)
Rh1 P2 C24 C19 36.5(10)
C31 P2 C25 C26 -153.3(14)
C24 P2 C25 C26 -51.8(15)
Rh1 P2 C25 C26 70.4(16)
C31 P2 C25 C30 31.7(13)
C24 P2 C25 C30 133.2(12)
Rh1 P2 C25 C30 -104.6(12)
C30 C25 C26 C27 4(2)
P2 C25 C26 C27 -170.5(10)
C25 C26 C27 C28 0(3)
C26 C27 C28 C29 4(4)
C27 C28 C29 C30 -14(4)
C28 C29 C30 C25 18(4)
C26 C25 C30 C29 -11(3)
P2 C25 C30 C29 163.2(14)
C25 P2 C31 C32 52.0(10)
C24 P2 C31 C32 -47.7(9)
Rh1 P2 C31 C32 -169.3(7)
C25 P2 C31 C36 -127.3(10)
C24 P2 C31 C36 133.0(10)
Rh1 P2 C31 C36 11.5(11)
C36 C31 C32 C33 0.0
P2 C31 C32 C33 -179.3(11)
C31 C32 C33 C34 0.0
C32 C33 C34 C35 0.0
C33 C34 C35 C36 0.0
C34 C35 C36 C31 0.0
C32 C31 C36 C35 0.0
P2 C31 C36 C35 179.3(12)
P2 Rh1 P3 C42 27.3(5)
P4 Rh1 P3 C42 147.6(5)
P1 Rh1 P3 C42 -100.3(5)
B1 Rh1 P3 C42 -35.5(6)
P2 Rh1 P3 C43 -88.0(7)
P4 Rh1 P3 C43 32.3(7)
P1 Rh1 P3 C43 144.3(6)
B1 Rh1 P3 C43 -150.9(7)
P2 Rh1 P3 C49 141.0(5)
P4 Rh1 P3 C49 -98.7(5)
P1 Rh1 P3 C49 13.3(5)
B1 Rh1 P3 C49 78.1(6)
C1 B1 C37 C38 -89.9(18)
C19 B1 C37 C38 33.0(19)
Rh1 B1 C37 C38 148.5(12)
C1 B1 C37 C42 87.6(17)
C19 B1 C37 C42 -149.5(13)
Rh1 B1 C37 C42 -34.0(14)
C42 C37 C38 C39 5(2)
B1 C37 C38 C39 -177.6(15)
C37 C38 C39 C40 -16(3)
C38 C39 C40 C41 15(3)
C39 C40 C41 C42 -3(3)
C40 C41 C42 C37 -7(2)
C40 C41 C42 P3 176.8(13)
C38 C37 C42 C41 6(2)
B1 C37 C42 C41 -171.6(13)
C38 C37 C42 P3 -176.9(10)
B1 C37 C42 P3 5.3(15)
C43 P3 C42 C41 -26.0(15)
C49 P3 C42 C41 78.5(14)
Rh1 P3 C42 C41 -153.4(13)
C43 P3 C42 C37 157.4(10)
C49 P3 C42 C37 -98.1(10)
Rh1 P3 C42 C37 29.9(10)
C42 P3 C43 C44 -90.5(14)
C49 P3 C43 C44 169.1(13)
Rh1 P3 C43 C44 30.4(15)
C42 P3 C43 C48 105.0(15)
C49 P3 C43 C48 4.7(17)
Rh1 P3 C43 C48 -134.0(14)
C48 C43 C44 C45 -7(3)
P3 C43 C44 C45 -173.3(16)
C43 C44 C45 C46 -1(3)
C44 C45 C46 C47 6(3)
C45 C46 C47 C48 -2(2)
C46 C47 C48 C43 -6(3)
C44 C43 C48 C47 11(3)
P3 C43 C48 C47 175.8(16)
C42 P3 C49 C50 20.4(16)
C43 P3 C49 C50 122.3(16)
Rh1 P3 C49 C50 -99.8(15)
C42 P3 C49 C54 -160.5(10)
C43 P3 C49 C54 -58.6(11)
Rh1 P3 C49 C54 79.3(10)
C54 C49 C50 C51 8(3)
P3 C49 C50 C51 -173.2(14)
C49 C50 C51 C52 -14(3)
C50 C51 C52 C53 12(2)
C51 C52 C53 C54 -6(2)
C52 C53 C54 C49 -2(2)
C50 C49 C54 C53 1(2)
P3 C49 C54 C53 -178.0(12)
P2 Rh1 P4 C67 39.6(6)
P3 Rh1 P4 C67 -90.6(6)
P1 Rh1 P4 C67 155.0(6)
B1 Rh1 P4 C67 -172(6)
P2 Rh1 P4 C55 158.7(5)
P3 Rh1 P4 C55 28.5(5)
P1 Rh1 P4 C55 -85.9(5)
B1 Rh1 P4 C55 -53(6)
P2 Rh1 P4 C61 -78.8(5)
P3 Rh1 P4 C61 151.0(5)
P1 Rh1 P4 C61 36.6(5)
B1 Rh1 P4 C61 70(6)
C67 P4 C55 C60 -169.4(13)
C61 P4 C55 C60 -71.0(13)
Rh1 P4 C55 C60 62.2(13)
C67 P4 C55 C56 21.8(13)
C61 P4 C55 C56 120.1(12)
Rh1 P4 C55 C56 -106.6(11)
C60 C55 C56 C57 2(2)
P4 C55 C56 C57 170.6(13)
C55 C56 C57 C58 3(3)
C56 C57 C58 C59 -8(4)
C57 C58 C59 C60 7(3)
C56 C55 C60 C59 -2(3)
P4 C55 C60 C59 -170.7(14)
C58 C59 C60 C55 -3(3)
C67 P4 C61 C62 138.1(15)
C55 P4 C61 C62 38.5(16)
Rh1 P4 C61 C62 -93.8(15)
C67 P4 C61 C66 -50.5(14)
C55 P4 C61 C66 -150.1(13)
Rh1 P4 C61 C66 77.6(14)
C66 C61 C62 C63 0(3)
P4 C61 C62 C63 171.2(13)
C61 C62 C63 C64 3(3)
C62 C63 C64 C65 -1(3)
C63 C64 C65 C66 -3(3)
C64 C65 C66 C61 6(3)
C62 C61 C66 C65 -5(3)
P4 C61 C66 C65 -176.4(16)
C55 P4 C67 C68 -116.8(12)
C61 P4 C67 C68 143.8(12)
Rh1 P4 C67 C68 13.1(15)
C55 P4 C67 C72 54.7(15)
C61 P4 C67 C72 -44.6(15)
Rh1 P4 C67 C72 -175.4(12)
C72 C67 C68 C69 3(3)
P4 C67 C68 C69 175.0(18)
C67 C68 C69 C70 3(3)
C68 C69 C70 C71 1(3)
C69 C70 C71 C72 -11(3)
C70 C71 C72 C67 18(3)
C68 C67 C72 C71 -14(3)
P4 C67 C72 C71 174.0(17)
O9 K1 O1 C84 112.9(9)
O3 K1 O1 C84 -158.8(9)
O4 K1 O1 C84 34(6)
O7 K1 O1 C84 -64.9(9)
O6 K1 O1 C84 19.8(9)
O5 K1 O1 C84 34.8(10)
O2 K1 O1 C84 -144.8(10)
C77 K1 O1 C84 -148.8(9)
O9 K1 O1 C73 -123.1(7)
O3 K1 O1 C73 -34.8(9)
O4 K1 O1 C73 158(6)
O7 K1 O1 C73 59.1(7)
O6 K1 O1 C73 143.8(9)
O5 K1 O1 C73 158.8(7)
O2 K1 O1 C73 -20.8(7)
C77 K1 O1 C73 -24.8(10)
C84 O1 C73 C74 -176.9(11)
K1 O1 C73 C74 54.9(11)
O1 C73 C74 O2 -72.1(13)
C73 C74 O2 C75 179.6(12)
C73 C74 O2 K1 54.5(12)
O1 K1 O2 C74 -21.0(9)
O9 K1 O2 C74 63.8(9)
O3 K1 O2 C74 145.1(10)
O4 K1 O2 C74 159.1(9)
O7 K1 O2 C74 -115.1(9)
O6 K1 O2 C74 -36.2(11)
O5 K1 O2 C74 -35(20)
C77 K1 O2 C74 156.4(10)
O1 K1 O2 C75 -144.9(10)
O9 K1 O2 C75 -60.1(10)
O3 K1 O2 C75 21.2(9)
O4 K1 O2 C75 35.2(11)
O7 K1 O2 C75 121.0(10)
O6 K1 O2 C75 -160.1(9)
O5 K1 O2 C75 -159(19)
C77 K1 O2 C75 32.5(10)
C74 O2 C75 C76 173.4(14)
K1 O2 C75 C76 -58.9(14)
O2 C75 C76 O3 74.8(15)
C75 C76 O3 C77 176.6(12)
C75 C76 O3 K1 -55.1(15)
O1 K1 O3 C77 162.6(8)
O9 K1 O3 C77 -107.5(9)
O4 K1 O3 C77 -18.4(8)
O7 K1 O3 C77 71.3(9)
O6 K1 O3 C77 85(22)
O5 K1 O3 C77 -31.6(10)
O2 K1 O3 C77 148.4(10)
O1 K1 O3 C76 34.6(12)
O9 K1 O3 C76 124.4(11)
O4 K1 O3 C76 -146.4(12)
O7 K1 O3 C76 -56.7(11)
O6 K1 O3 C76 -43(22)
O5 K1 O3 C76 -159.6(11)
O2 K1 O3 C76 20.4(11)
C77 K1 O3 C76 -128.0(15)
C76 O3 C77 C78 -176.4(14)
K1 O3 C77 C78 52.8(14)
C76 O3 C77 K1 130.7(13)
O1 K1 C77 O3 -24.0(11)
O9 K1 C77 O3 73.0(9)
O4 K1 C77 O3 155.7(11)
O7 K1 C77 O3 -108.8(9)
O6 K1 C77 O3 -176.6(13)
O5 K1 C77 O3 152.7(9)
O2 K1 C77 O3 -27.6(9)
O1 K1 C77 C78 -155.8(9)
O9 K1 C77 C78 -58.8(10)
O3 K1 C77 C78 -131.8(14)
O4 K1 C77 C78 24.0(9)
O7 K1 C77 C78 119.4(10)
O6 K1 C77 C78 51.6(15)
O5 K1 C77 C78 20.9(10)
O2 K1 C77 C78 -159.3(10)
O3 C77 C78 O4 -68.5(17)
K1 C77 C78 O4 -32.4(11)
C77 C78 O4 C79 -170.1(14)
C77 C78 O4 K1 46.2(15)
O1 K1 O4 C79 12(7)
O9 K1 O4 C79 -67.4(12)
O3 K1 O4 C79 -156.1(13)
O7 K1 O4 C79 110.4(12)
O6 K1 O4 C79 25.3(13)
O5 K1 O4 C79 10.7(11)
O2 K1 O4 C79 -169.6(11)
C77 K1 O4 C79 -165.8(14)
O1 K1 O4 C78 152(6)
O9 K1 O4 C78 72.6(10)
O3 K1 O4 C78 -16.1(10)
O7 K1 O4 C78 -109.6(10)
O6 K1 O4 C78 165.3(10)
O5 K1 O4 C78 150.7(11)
O2 K1 O4 C78 -29.6(12)
C77 K1 O4 C78 -25.8(10)
C78 O4 C79 C80 -178.2(16)
K1 O4 C79 C80 -39.0(19)
O4 C79 C80 O5 54(2)
C79 C80 O5 C81 177.8(15)
C79 C80 O5 K1 -43.2(17)
O1 K1 O5 C81 -30.9(11)
O9 K1 O5 C81 -116.2(10)
O3 K1 O5 C81 162.8(10)
O4 K1 O5 C81 149.0(11)
O7 K1 O5 C81 62.8(10)
O6 K1 O5 C81 -15.9(10)
O2 K1 O5 C81 -17(20)
C77 K1 O5 C81 151.4(10)
O1 K1 O5 C80 -164.9(9)
O9 K1 O5 C80 109.8(9)
O3 K1 O5 C80 28.8(10)
O4 K1 O5 C80 15.0(9)
O7 K1 O5 C80 -71.2(9)
O6 K1 O5 C80 -149.9(10)
O2 K1 O5 C80 -151(19)
C77 K1 O5 C80 17.4(10)
C80 O5 C81 C82 173.7(12)
K1 O5 C81 C82 39.8(14)
O5 C81 C82 O6 -54.7(16)
C81 C82 O6 C83 174.9(13)
C81 C82 O6 K1 44.3(14)
O1 K1 O6 C82 148.4(11)
O9 K1 O6 C82 59.2(10)
O3 K1 O6 C82 -133(21)
O4 K1 O6 C82 -30.6(11)
O7 K1 O6 C82 -119.6(10)
O5 K1 O6 C82 -16.1(9)
O2 K1 O6 C82 163.9(9)
C77 K1 O6 C82 -51.5(16)
O1 K1 O6 C83 21.2(11)
O9 K1 O6 C83 -68.0(12)
O3 K1 O6 C83 100(22)
O4 K1 O6 C83 -157.8(12)
O7 K1 O6 C83 113.1(12)
O5 K1 O6 C83 -143.3(13)
O2 K1 O6 C83 36.7(13)
C77 K1 O6 C83 -178.7(14)
C82 O6 C83 C84 178.1(12)
K1 O6 C83 C84 -50.9(15)
C73 O1 C84 C83 177.4(13)
K1 O1 C84 C83 -56.2(14)
O6 C83 C84 O1 70.6(16)
O1 K1 O7 C85 81.6(2)
O9 K1 O7 C85 -8(6)
O3 K1 O7 C85 -158.1(2)
O4 K1 O7 C85 -94.5(2)
O6 K1 O7 C85 22.2(3)
O5 K1 O7 C85 -35.7(3)
O2 K1 O7 C85 142.9(2)
C77 K1 O7 C85 -137.6(2)
O1 K1 O7 C88 -52.8(2)
O9 K1 O7 C88 -143(6)
O3 K1 O7 C88 67.5(3)
O4 K1 O7 C88 131.1(2)
O6 K1 O7 C88 -112.2(3)
O5 K1 O7 C88 -170.1(2)
O2 K1 O7 C88 8.5(3)
C77 K1 O7 C88 88.0(3)
C88 O7 C85 C86 -54.997(3)
K1 O7 C85 C86 166.26(11)
O7 C85 C86 O8 54.997(5)
C85 C86 O8 C87 -55.004(3)
C86 O8 C87 C88 55.013(3)
O8 C87 C88 O7 -55.018(4)
C85 O7 C88 C87 55.019(2)
K1 O7 C88 C87 -170.28(11)
O1 K1 O9 C89 87.4(2)
O3 K1 O9 C89 -32.9(3)
O4 K1 O9 C89 -96.5(3)
O7 K1 O9 C89 177(100)
O6 K1 O9 C89 146.8(3)
O5 K1 O9 C89 -155.1(2)
O2 K1 O9 C89 26.2(3)
C77 K1 O9 C89 -53.5(3)
O1 K1 O9 C92 -144.7(2)
O3 K1 O9 C92 95.0(3)
O4 K1 O9 C92 31.4(3)
O7 K1 O9 C92 -55(6)
O6 K1 O9 C92 -85.2(3)
O5 K1 O9 C92 -27.2(3)
O2 K1 O9 C92 154.1(2)
C77 K1 O9 C92 74.4(3)
C92 O9 C89 C90 55.026(3)
K1 O9 C89 C90 -176.16(11)
O9 C89 C90 O10 -55.018(6)
C89 C90 O10 C91 55.010(2)
C90 O10 C91 C92 -54.999(1)
C89 O9 C92 C91 -55.009(2)
K1 O9 C92 C91 176.05(11)
O10 C91 C92 O9 54.996(5)
C96 O11 C93 C94 -54.971(5)
O11 C93 C94 O12 54.956(4)
C93 C94 O12 C95 -54.986(4)
C94 O12 C95 C96 54.999(4)
C93 O11 C96 C95 54.992(4)
O12 C95 C96 O11 -54.997(4)
C100 O13 C97 C98 -55.002(3)
O13 C97 C98 O14 54.999(3)
C97 C98 O14 C99 -55.000(4)
C98 O14 C99 C100 55.004(3)
O14 C99 C100 O13 -54.998(3)
C97 O13 C100 C99 54.997(4)
C104 O15 C101 C102 55.008(4)
O15 C101 C102 O16 -55.000(4)
C101 C102 O16 C103 55.003(4)
C102 O16 C103 C104 -55.005(4)
O16 C103 C104 O15 55.000(4)
C101 O15 C104 C103 -55.003(4)
C108 O17 C105 C106 55.006(4)
O17 C105 C106 O18 -55.015(3)
C105 C106 O18 C107 55.004(3)
C106 O18 C107 C108 -54.999(3)
O18 C107 C108 O17 54.994(4)
C105 O17 C108 C107 -54.988(2)
C112 O19 C109 C110 54.993(5)
O19 C109 C110 O20 -54.996(3)
C109 C110 O20 C111 54.995(4)
C110 O20 C111 C112 -54.993(4)
O20 C111 C112 O19 55.001(3)
C109 O19 C112 C111 -55.004(3)
